data_7037252
loop_
_publ_author_name
'Yu, Na'
'Kegler, Philip'
'Klepov, Vladislav V.'
'Dellen, Jakob'
'Schlenz, Hartmut'
'Langer, Eike M.'
'Bosbach, Dirk'
'Alekseev, Evgeny V.'

_publ_section_title
;
 Influence of extreme conditions on the formation and structures of
 caesium uranium(vi) arsenates.
;
_journal_issue 47
_journal_name_full 'Dalton transactions (Cambridge, England : 2003)'
_journal_page_first 20735
_journal_page_last 20744
_journal_paper_doi 10.1039/c5dt03842a
_journal_volume 44
_journal_year 2015
_chemical_formula_sum 'As2 Cs O9.17 U'
_chemical_formula_weight 667.45
_chemical_name_systematic
; 
 ? 
;
_space_group_IT_number 1
_symmetry_cell_setting triclinic
_symmetry_space_group_name_Hall 'P 1'
_symmetry_space_group_name_H-M 'P 1'
_atom_sites_solution_hydrogens none
_atom_sites_solution_primary direct
_atom_sites_solution_secondary difmap
_audit_creation_method SHELXL-97
_audit_update_record
;
2015-10-01 deposited with the CCDC.
2015-11-01 downloaded from the CCDC.
;
_cell_angle_alpha 77.494(2)
_cell_angle_beta 82.150(2)
_cell_angle_gamma 84.030(2)
_cell_formula_units_Z 6
_cell_length_a 6.7984(2)
_cell_length_b 9.8513(3)
_cell_length_c 20.5988(6)
_cell_measurement_temperature 293(2)
_cell_volume 1330.25(7)
_computing_structure_refinement 'SHELXL-97 (Sheldrick, 1997)'
_computing_structure_solution 'SHELXS-97 (Sheldrick, 1990)'
_diffrn_ambient_temperature 293(2)
_diffrn_measured_fraction_theta_full 0.998
_diffrn_measured_fraction_theta_max 0.998
_diffrn_radiation_monochromator graphite
_diffrn_radiation_source 'fine-focus sealed tube'
_diffrn_radiation_type MoK\a
_diffrn_radiation_wavelength 0.71073
_diffrn_reflns_av_R_equivalents 0.0311
_diffrn_reflns_av_sigmaI/netI 0.0536
_diffrn_reflns_limit_h_max 7
_diffrn_reflns_limit_h_min -7
_diffrn_reflns_limit_k_max 11
_diffrn_reflns_limit_k_min -11
_diffrn_reflns_limit_l_max 24
_diffrn_reflns_limit_l_min -24
_diffrn_reflns_number 9411
_diffrn_reflns_theta_full 24.71
_diffrn_reflns_theta_max 24.71
_diffrn_reflns_theta_min 3.03
_exptl_absorpt_coefficient_mu 29.777
_exptl_crystal_density_diffrn 4.999
_exptl_crystal_density_method 'not measured'
_exptl_crystal_description block
_exptl_crystal_F_000 1718
_refine_diff_density_max 1.654
_refine_diff_density_min -1.781
_refine_diff_density_rms 0.314
_refine_ls_abs_structure_details 'Flack H D (1983), Acta Cryst. A39, 876-881'
_refine_ls_abs_structure_Flack 0.031(8)
_refine_ls_extinction_method none
_refine_ls_goodness_of_fit_ref 0.772
_refine_ls_hydrogen_treatment none
_refine_ls_matrix_type full
_refine_ls_number_parameters 712
_refine_ls_number_reflns 6486
_refine_ls_number_restraints 945
_refine_ls_restrained_S_all 0.725
_refine_ls_R_factor_all 0.0404
_refine_ls_R_factor_gt 0.0351
_refine_ls_shift/su_max 0.001
_refine_ls_shift/su_mean 0.000
_refine_ls_structure_factor_coef Fsqd
_refine_ls_weighting_details 'calc w=1/[\s^2^(Fo^2^)+(0.1000P)^2^+0.0000P] where P=(Fo^2^+2Fc^2^)/3'
_refine_ls_weighting_scheme calc
_refine_ls_wR_factor_gt 0.0989
_refine_ls_wR_factor_ref 0.1062
_reflns_number_gt 5934
_reflns_number_total 6486
_reflns_threshold_expression >2sigma(I)
_cod_data_source_file c5dt03842a2.cif
_cod_data_source_block shelxl
_cod_depositor_comments 'Adding full bibliography for 7037249--7037252.cif.'
_cod_database_code 7037252

loop_
_symmetry_equiv_pos_as_xyz
'x, y, z'

loop_
_atom_site_label
_atom_site_type_symbol
_atom_site_fract_x
_atom_site_fract_y
_atom_site_fract_z
_atom_site_U_iso_or_equiv
_atom_site_adp_type
_atom_site_occupancy
_atom_site_symmetry_multiplicity
_atom_site_calc_flag
_atom_site_refinement_flags
U1 U 0.32780(10) 0.03565(7) 0.13344(4) 0.01050(19) Uani 1 1 d .
U2 U 0.51326(11) 0.40866(9) 0.14591(4) 0.01011(18) Uani 1 1 d .
U3 U 0.51910(10) 0.73746(7) -0.52427(4) 0.01090(19) Uani 1 1 d .
U4 U 0.35501(10) 0.70298(7) -0.21691(4) 0.01036(19) Uani 1 1 d .
U5 U 0.70234(9) 1.10318(7) -0.50278(4) 0.01013(18) Uani 1 1 d .
U6 U 0.53869(11) 1.07266(8) -0.19787(4) 0.00986(19) Uani 1 1 d .
Cs1 Cs 0.4957(3) 1.33195(17) -0.05590(8) 0.0371(4) Uani 1 1 d .
Cs2 Cs -0.0298(3) 0.6994(2) -0.37782(9) 0.0441(5) Uani 1 1 d .
Cs3 Cs 1.0867(3) 1.1105(2) -0.34482(9) 0.0457(5) Uani 1 1 d .
Cs4 Cs 0.7371(3) 0.0299(2) 0.28125(9) 0.0406(5) Uani 1 1 d .
Cs5 Cs 0.3684(3) -0.22222(18) -0.01160(8) 0.0390(4) Uani 1 1 d .
Cs6 Cs 0.5954(3) 0.47742(18) 0.33488(9) 0.0437(5) Uani 1 1 d .
As1 As 0.7045(3) 1.4248(2) -0.26252(11) 0.0104(5) Uani 1 1 d .
As2 As 0.8314(3) 0.7236(2) -0.15808(11) 0.0122(5) Uani 1 1 d .
As3 As 0.1380(3) 0.3702(2) -0.21376(12) 0.0112(5) Uani 1 1 d .
As4 As 1.0282(3) 0.9725(2) -0.14303(11) 0.0125(5) Uani 1 1 d .
As5 As 0.1601(3) 0.6777(2) 0.19883(11) 0.0116(5) Uani 1 1 d .
As6 As 0.2238(3) 1.0841(2) -0.56265(11) 0.0116(4) Uani 1 1 d .
As7 As -0.1603(3) 0.1332(2) 0.07639(11) 0.0110(5) Uani 1 1 d .
As8 As 0.0284(3) 0.8342(2) -0.57915(11) 0.0104(4) Uani 1 1 d .
As9 As 0.3544(3) 0.3844(2) -0.45901(11) 0.0099(5) Uani 1 1 d .
As10 As 0.9174(3) 1.4380(2) -0.50515(12) 0.0127(5) Uani 1 1 d .
As11 As 0.0351(3) 0.3849(2) 0.08659(10) 0.0115(4) Uani 1 1 d .
As12 As -0.2649(3) 0.7370(2) 0.15016(11) 0.0117(5) Uani 1 1 d .
O1 O 1.014(2) 0.7305(16) -0.2223(7) 0.016(2) Uani 1 1 d U
O2 O 0.662(2) 1.5819(15) -0.2421(7) 0.014(2) Uani 1 1 d U
O3 O 0.882(2) 1.0550(16) -0.2018(8) 0.0180(19) Uani 1 1 d U
O4 O 0.178(2) 0.7551(15) -0.5236(7) 0.0139(19) Uani 1 1 d U
O5 O 1.2537(19) 0.9265(15) -0.1813(7) 0.015(2) Uani 1 1 d U
O6 O 0.577(2) 1.0855(16) -0.2842(8) 0.019(2) Uani 1 1 d U
O7 O 0.618(2) 1.2971(15) -0.2048(8) 0.017(2) Uani 1 1 d U
O8 O 0.240(2) 0.2114(14) -0.2135(8) 0.020(2) Uani 1 1 d U
O9 O 0.550(2) 0.4950(15) 0.0609(7) 0.016(2) Uani 1 1 d U
O10 O 0.512(2) 1.0544(16) -0.1098(8) 0.017(2) Uani 1 1 d U
O11 O 0.6271(19) 0.8174(14) -0.1827(7) 0.0159(18) Uani 1 1 d U
O12 O 0.325(2) 0.6164(15) -0.1313(7) 0.018(2) Uani 1 1 d U
O13 O 0.915(2) 0.8182(15) -0.1056(7) 0.017(2) Uani 1 1 d U
O14 O 0.286(2) 0.4981(15) -0.2447(8) 0.020(2) Uani 1 1 d U
O15 O 0.479(2) 0.7225(16) -0.4358(7) 0.0164(19) Uani 1 1 d U
O16 O 0.030(2) 0.3731(15) -0.1366(8) 0.021(2) Uani 1 1 d U
O17 O 0.773(2) 1.3075(16) -0.4744(8) 0.019(2) Uani 1 1 d U
O18 O 1.057(2) 1.0424(17) -0.0811(8) 0.024(3) Uani 1 1 d U
O19 O 0.2050(18) 0.5308(15) 0.1727(7) 0.0177(17) Uani 1 1 d U
O20 O 0.049(2) 1.0734(15) -0.4986(8) 0.017(2) Uani 1 1 d U
O21 O -0.008(2) 0.7711(15) -0.6425(7) 0.017(2) Uani 1 1 d U
O22 O 0.373(2) 0.7956(16) -0.3017(8) 0.018(2) Uani 1 1 d U
O23 O -0.032(2) 0.3910(15) -0.2711(8) 0.020(2) Uani 1 1 d U
O24 O 0.400(2) 0.2285(15) -0.4783(8) 0.023(3) Uani 1 1 d U
O25 O 0.482(2) 0.3148(16) 0.2296(8) 0.018(2) Uani 1 1 d U
O26 O 0.682(2) 1.4258(17) -0.3401(8) 0.021(2) Uani 1 1 d U
O27 O 0.812(2) 1.5942(16) -0.5042(7) 0.019(2) Uani 1 1 d U
O28 O 0.543(2) 0.7559(17) -0.6116(8) 0.019(2) Uani 1 1 d U
O29 O 0.792(2) 0.5724(15) -0.1109(7) 0.018(2) Uani 1 1 d U
O30 O 0.740(2) 1.1913(15) -0.5885(7) 0.016(2) Uani 1 1 d U
O31 O 0.299(2) 0.0278(15) 0.2205(7) 0.016(2) Uani 1 1 d U
O32 O -0.1934(19) 0.8840(14) -0.5396(7) 0.013(2) Uani 1 1 d U
O33 O 0.443(2) 0.5125(14) -0.5201(7) 0.017(2) Uani 1 1 d U
O34 O 1.031(2) 1.4387(16) -0.5828(7) 0.022(2) Uani 1 1 d U
O35 O 0.226(2) 0.6642(15) 0.2741(7) 0.021(2) Uani 1 1 d U
O36 O 0.4331(19) 0.9927(14) -0.5364(7) 0.0153(18) Uani 1 1 d U
O37 O 1.096(2) 1.4125(15) -0.4496(7) 0.017(2) Uani 1 1 d U
O38 O -0.1481(19) 0.3812(15) 0.1484(7) 0.0159(18) Uani 1 1 d U
O39 O 0.378(2) 0.3854(17) -0.3795(8) 0.024(2) Uani 1 1 d U
O40 O 0.138(2) 0.9863(15) -0.6165(7) 0.0154(19) Uani 1 1 d U
O41 O -0.0145(19) 0.0607(14) 0.1336(7) 0.0138(19) Uani 1 1 d U
O42 O 0.682(2) 1.0090(16) -0.4205(8) 0.019(2) Uani 1 1 d U
O43 O -0.139(2) 0.7372(15) 0.0755(7) 0.021(2) Uani 1 1 d U
O44 O -0.3775(19) 0.8922(14) 0.1526(7) 0.018(2) Uani 1 1 d U
O45 O 0.0734(19) 0.5404(14) 0.0379(7) 0.0166(19) Uani 1 1 d U
O46 O -0.195(2) 0.0598(15) 0.0144(7) 0.020(2) Uani 1 1 d U
O47 O 0.259(2) 1.2399(15) -0.6116(7) 0.020(2) Uani 1 1 d U
O48 O -0.0980(19) 0.7111(15) 0.2107(7) 0.019(2) Uani 1 1 d U
O49 O 0.2452(18) 0.2942(14) 0.1141(7) 0.0153(17) Uani 1 1 d U
O50 O -0.3882(18) 0.1867(14) 0.1127(6) 0.013(2) Uani 1 1 d U
O51 O -0.413(2) 0.6081(15) 0.1783(7) 0.017(2) Uani 1 1 d U
O52 O 0.241(2) 0.8121(16) 0.1442(7) 0.022(2) Uani 1 1 d U
O53 O 0.3547(19) 0.0504(14) 0.0454(7) 0.013(2) Uani 1 1 d U
O54 O -0.0466(18) 0.2907(14) 0.0346(6) 0.0161(18) Uani 1 1 d U
OW1 O -0.031(2) 0.2971(16) 0.2809(8) 0.028(2) Uani 1 1 d U

loop_
_atom_site_aniso_label
_atom_site_aniso_U_11
_atom_site_aniso_U_22
_atom_site_aniso_U_33
_atom_site_aniso_U_23
_atom_site_aniso_U_13
_atom_site_aniso_U_12
U1 0.0074(4) 0.0064(4) 0.0189(4) -0.0045(3) -0.0032(3) 0.0000(3)
U2 0.0070(4) 0.0071(3) 0.0169(4) -0.0033(3) -0.0030(3) 0.0001(3)
U3 0.0077(4) 0.0075(4) 0.0185(4) -0.0043(3) -0.0034(3) 0.0006(3)
U4 0.0072(4) 0.0072(4) 0.0184(4) -0.0055(3) -0.0028(3) -0.0009(3)
U5 0.0067(4) 0.0072(4) 0.0175(4) -0.0049(3) -0.0022(3) 0.0011(3)
U6 0.0061(4) 0.0075(4) 0.0164(4) -0.0032(4) -0.0026(3) 0.0005(3)
Cs1 0.0693(12) 0.0179(8) 0.0251(8) -0.0047(7) -0.0085(8) -0.0029(8)
Cs2 0.0667(13) 0.0389(11) 0.0276(9) -0.0053(8) 0.0023(8) -0.0218(9)
Cs3 0.0665(13) 0.0431(11) 0.0283(9) -0.0043(9) 0.0012(9) -0.0240(10)
Cs4 0.0546(11) 0.0343(10) 0.0309(9) -0.0016(8) -0.0176(8) 0.0112(8)
Cs5 0.0722(13) 0.0191(8) 0.0259(8) -0.0040(7) -0.0111(8) 0.0005(8)
Cs6 0.0709(13) 0.0312(9) 0.0313(9) -0.0106(8) -0.0175(9) 0.0094(9)
As1 0.0089(11) 0.0071(10) 0.0167(11) -0.0032(9) -0.0055(9) 0.0003(9)
As2 0.0083(10) 0.0083(10) 0.0208(12) -0.0041(9) -0.0046(9) 0.0011(9)
As3 0.0095(11) 0.0050(10) 0.0211(12) -0.0040(10) -0.0068(9) 0.0003(8)
As4 0.0086(11) 0.0115(11) 0.0196(11) -0.0077(10) -0.0032(9) 0.0012(9)
As5 0.0069(10) 0.0090(10) 0.0206(11) -0.0069(9) -0.0037(8) 0.0025(8)
As6 0.0058(10) 0.0075(10) 0.0223(11) -0.0049(9) -0.0037(8) 0.0026(8)
As7 0.0063(10) 0.0099(10) 0.0181(11) -0.0065(9) -0.0012(8) 0.0005(8)
As8 0.0050(10) 0.0103(10) 0.0167(11) -0.0053(9) -0.0021(8) 0.0020(8)
As9 0.0064(10) 0.0067(10) 0.0183(11) -0.0048(9) -0.0042(9) 0.0004(8)
As10 0.0061(10) 0.0084(10) 0.0249(12) -0.0040(10) -0.0070(9) 0.0012(8)
As11 0.0077(9) 0.0098(10) 0.0177(10) -0.0053(9) -0.0013(8) 0.0005(8)
As12 0.0101(11) 0.0073(10) 0.0188(11) -0.0042(9) -0.0039(9) 0.0008(9)
O1 0.015(2) 0.015(2) 0.016(2) -0.0034(10) -0.0019(10) -0.0013(10)
O2 0.014(3) 0.014(3) 0.015(3) -0.0033(11) -0.0015(10) -0.0011(10)
O3 0.017(3) 0.013(3) 0.022(3) 0.000(3) -0.004(3) 0.003(3)
O4 0.008(3) 0.011(3) 0.022(3) -0.002(3) -0.003(3) 0.001(3)
O5 0.015(2) 0.015(2) 0.016(2) -0.0034(10) -0.0017(10) -0.0013(10)
O6 0.017(4) 0.017(4) 0.021(4) -0.001(3) -0.003(3) 0.002(3)
O7 0.013(4) 0.015(4) 0.024(4) -0.002(4) -0.006(4) -0.005(4)
O8 0.015(4) 0.006(4) 0.039(5) -0.007(4) -0.004(4) 0.003(4)
O9 0.013(4) 0.015(4) 0.021(4) -0.007(4) -0.002(4) 0.001(4)
O10 0.018(4) 0.014(4) 0.020(4) -0.003(4) -0.011(4) -0.002(4)
O11 0.013(3) 0.012(3) 0.024(3) -0.005(3) -0.004(3) -0.002(3)
O12 0.016(4) 0.015(4) 0.022(4) -0.006(4) -0.003(3) 0.001(4)
O13 0.018(4) 0.013(4) 0.021(4) -0.004(3) -0.005(3) -0.005(3)
O14 0.015(4) 0.010(4) 0.034(4) -0.005(4) -0.003(4) 0.000(4)
O15 0.016(4) 0.018(4) 0.016(4) -0.004(3) -0.006(3) 0.001(3)
O16 0.019(4) 0.015(4) 0.029(4) -0.003(4) -0.005(4) 0.003(4)
O17 0.015(4) 0.014(4) 0.027(4) -0.001(4) -0.003(4) -0.004(4)
O18 0.024(5) 0.022(5) 0.028(5) -0.011(5) 0.000(4) -0.004(4)
O19 0.011(3) 0.019(3) 0.026(3) -0.011(3) -0.004(3) -0.001(3)
O20 0.005(4) 0.016(4) 0.029(4) -0.005(4) -0.002(4) 0.002(3)
O21 0.015(4) 0.014(5) 0.024(5) -0.009(4) 0.000(4) -0.004(4)
O22 0.016(4) 0.018(4) 0.021(4) -0.005(4) -0.002(3) -0.003(3)
O23 0.014(4) 0.015(4) 0.033(5) -0.007(4) -0.006(4) 0.002(4)
O24 0.018(5) 0.010(5) 0.038(6) -0.008(5) 0.007(5) 0.001(5)
O25 0.012(4) 0.019(4) 0.026(4) -0.005(4) -0.003(4) -0.003(4)
O26 0.018(4) 0.024(4) 0.022(4) -0.004(4) -0.008(3) -0.003(4)
O27 0.019(2) 0.019(2) 0.020(2) -0.0039(10) -0.0027(10) -0.0009(10)
O28 0.013(4) 0.018(4) 0.025(4) -0.001(4) -0.005(4) -0.003(4)
O29 0.019(4) 0.012(4) 0.023(4) -0.004(4) 0.000(4) -0.002(4)
O30 0.014(4) 0.014(4) 0.021(4) -0.003(4) -0.006(4) 0.000(4)
O31 0.011(4) 0.016(4) 0.021(4) -0.004(4) -0.002(4) 0.000(4)
O32 0.012(2) 0.012(2) 0.013(2) -0.0028(10) -0.0013(10) -0.0010(10)
O33 0.014(4) 0.014(4) 0.024(4) -0.003(4) -0.007(4) -0.002(4)
O34 0.024(4) 0.022(4) 0.019(4) -0.002(4) -0.007(4) 0.002(4)
O35 0.020(5) 0.027(5) 0.022(5) -0.019(4) -0.005(4) 0.010(4)
O36 0.009(3) 0.013(3) 0.024(3) -0.003(3) -0.004(3) 0.002(3)
O37 0.014(4) 0.019(4) 0.018(4) -0.006(4) -0.007(4) 0.006(4)
O38 0.009(3) 0.018(3) 0.023(3) -0.007(3) -0.004(3) -0.003(3)
O39 0.018(4) 0.023(4) 0.030(4) -0.002(4) -0.005(4) -0.002(4)
O40 0.015(2) 0.015(2) 0.016(2) -0.0034(10) -0.0020(10) -0.0015(10)
O41 0.009(3) 0.011(4) 0.023(4) -0.006(3) -0.004(3) 0.002(3)
O42 0.017(4) 0.020(4) 0.024(4) -0.006(4) -0.005(3) -0.003(3)
O43 0.019(4) 0.019(4) 0.024(4) -0.007(3) -0.001(3) 0.000(3)
O44 0.017(2) 0.018(2) 0.018(2) -0.0041(10) -0.0023(10) -0.0016(10)
O45 0.017(3) 0.016(4) 0.021(4) -0.009(3) -0.005(3) -0.001(3)
O46 0.019(5) 0.017(5) 0.026(5) -0.008(4) -0.002(4) 0.000(4)
O47 0.016(4) 0.015(4) 0.025(4) -0.001(4) -0.002(4) 0.001(4)
O48 0.012(4) 0.021(4) 0.025(4) -0.009(4) -0.006(3) 0.002(3)
O49 0.009(3) 0.016(3) 0.023(3) -0.007(3) -0.004(3) 0.000(3)
O50 0.012(2) 0.013(2) 0.013(2) -0.0028(10) -0.0018(10) -0.0006(10)
O51 0.013(4) 0.019(4) 0.024(4) -0.010(4) -0.006(4) -0.006(4)
O52 0.017(4) 0.023(5) 0.028(4) -0.013(4) -0.003(4) 0.003(4)
O53 0.011(4) 0.008(4) 0.021(4) -0.005(4) 0.000(4) -0.001(4)
O54 0.014(3) 0.014(3) 0.020(3) -0.005(3) -0.002(3) 0.000(3)
OW1 0.023(4) 0.028(4) 0.032(4) -0.005(4) -0.005(4) -0.002(4)

loop_
_atom_type_symbol
_atom_type_description
_atom_type_scat_dispersion_real
_atom_type_scat_dispersion_imag
_atom_type_scat_source
O O 0.0106 0.0060 'International Tables Vol C Tables 4.2.6.8 and 6.1.1.4'
Cs Cs -0.3680 2.1192 'International Tables Vol C Tables 4.2.6.8 and 6.1.1.4'
As As 0.0499 2.0058 'International Tables Vol C Tables 4.2.6.8 and 6.1.1.4'
U U -9.6767 9.6646 'International Tables Vol C Tables 4.2.6.8 and 6.1.1.4'

loop_
_geom_angle_atom_site_label_1
_geom_angle_atom_site_label_2
_geom_angle_atom_site_label_3
_geom_angle
_geom_angle_site_symmetry_1
_geom_angle_site_symmetry_3
O31 U1 O53 177.9(7) . .
O31 U1 O52 93.9(6) . 1_545
O53 U1 O52 88.0(6) . 1_545
O31 U1 O41 90.3(6) . .
O53 U1 O41 89.3(5) . .
O52 U1 O41 75.9(5) 1_545 .
O31 U1 O44 85.0(6) . 1_645
O53 U1 O44 96.4(5) . 1_645
O52 U1 O44 74.8(5) 1_545 1_645
O41 U1 O44 150.0(5) . 1_645
O31 U1 O50 93.0(5) . 1_655
O53 U1 O50 85.9(5) . 1_655
O52 U1 O50 144.8(4) 1_545 1_655
O41 U1 O50 138.5(5) . 1_655
O44 U1 O50 71.5(4) 1_645 1_655
O31 U1 O49 89.8(6) . .
O53 U1 O49 88.1(5) . .
O52 U1 O49 151.6(4) 1_545 .
O41 U1 O49 75.9(4) . .
O44 U1 O49 133.5(4) 1_645 .
O50 U1 O49 62.7(4) 1_655 .
O31 U1 U2 77.4(5) . .
O53 U1 U2 100.8(4) . .
O52 U1 U2 170.2(4) 1_545 .
O41 U1 U2 108.2(3) . .
O44 U1 U2 99.7(3) 1_645 .
O50 U1 U2 33.7(3) 1_655 .
O49 U1 U2 34.7(3) . .
O31 U1 Cs5 142.0(5) . .
O53 U1 Cs5 40.1(4) . .
O52 U1 Cs5 49.4(4) 1_545 .
O41 U1 Cs5 89.3(3) . .
O44 U1 Cs5 76.9(3) 1_645 .
O50 U1 Cs5 111.8(3) 1_655 .
O49 U1 Cs5 126.7(3) . .
U2 U1 Cs5 138.10(3) . .
O31 U1 Cs4 45.4(4) . .
O53 U1 Cs4 134.8(4) . .
O52 U1 Cs4 107.9(4) 1_545 .
O41 U1 Cs4 135.2(3) . .
O44 U1 Cs4 51.1(3) 1_645 .
O50 U1 Cs4 56.5(3) 1_655 .
O49 U1 Cs4 94.6(3) . .
U2 U1 Cs4 62.77(3) . .
Cs5 U1 Cs4 128.04(4) . .
O31 U1 Cs1 139.5(5) . 1_545
O53 U1 Cs1 38.6(4) . 1_545
O52 U1 Cs1 126.6(4) 1_545 1_545
O41 U1 Cs1 99.0(3) . 1_545
O44 U1 Cs1 103.9(3) 1_645 1_545
O50 U1 Cs1 54.9(3) 1_655 1_545
O49 U1 Cs1 55.3(3) . 1_545
U2 U1 Cs1 62.21(3) . 1_545
Cs5 U1 Cs1 77.89(3) . 1_545
Cs4 U1 Cs1 111.35(4) . 1_545
O31 U1 Cs4 51.6(4) . 1_455
O53 U1 Cs4 128.1(4) . 1_455
O52 U1 Cs4 77.8(4) 1_545 1_455
O41 U1 Cs4 38.9(3) . 1_455
O44 U1 Cs4 126.0(3) 1_645 1_455
O50 U1 Cs4 131.4(3) 1_655 1_455
O49 U1 Cs4 82.7(3) . 1_455
U2 U1 Cs4 99.72(3) . 1_455
Cs5 U1 Cs4 116.21(4) . 1_455
Cs4 U1 Cs4 96.92(4) . 1_455
Cs1 U1 Cs4 129.69(4) 1_545 1_455
O9 U2 O25 177.2(8) . .
O9 U2 O38 89.8(6) . 1_655
O25 U2 O38 89.2(6) . 1_655
O9 U2 O51 89.9(6) . 1_655
O25 U2 O51 92.3(6) . 1_655
O38 U2 O51 75.8(5) 1_655 1_655
O9 U2 O19 96.2(6) . .
O25 U2 O19 86.0(6) . .
O38 U2 O19 148.6(5) 1_655 .
O51 U2 O19 73.4(5) 1_655 .
O9 U2 O50 89.7(6) . 1_655
O25 U2 O50 87.6(6) . 1_655
O38 U2 O50 75.9(5) 1_655 1_655
O51 U2 O50 151.7(4) 1_655 1_655
O19 U2 O50 134.7(4) . 1_655
O9 U2 O49 86.5(5) . .
O25 U2 O49 92.6(6) . .
O38 U2 O49 139.9(5) 1_655 .
O51 U2 O49 144.0(4) 1_655 .
O19 U2 O49 71.4(4) . .
O50 U2 O49 64.2(4) 1_655 .
O9 U2 U1 102.5(5) . .
O25 U2 U1 75.4(5) . .
O38 U2 U1 107.9(4) 1_655 .
O51 U2 U1 166.9(4) 1_655 .
O19 U2 U1 100.8(3) . .
O50 U2 U1 34.6(3) 1_655 .
O49 U2 U1 35.3(3) . .
O9 U2 Cs6 138.4(5) . .
O25 U2 Cs6 43.6(5) . .
O38 U2 Cs6 75.3(3) 1_655 .
O51 U2 Cs6 49.0(3) 1_655 .
O19 U2 Cs6 79.9(3) . .
O50 U2 Cs6 122.4(3) 1_655 .
O49 U2 Cs6 129.3(3) . .
U1 U2 Cs6 118.99(3) . .
O9 U2 Cs1 39.8(5) . 1_545
O25 U2 Cs1 137.9(5) . 1_545
O38 U2 Cs1 98.7(3) 1_655 1_545
O51 U2 Cs1 129.7(4) 1_655 1_545
O19 U2 Cs1 105.6(3) . 1_545
O50 U2 Cs1 55.3(3) 1_655 1_545
O49 U2 Cs1 55.7(3) . 1_545
U1 U2 Cs1 62.78(3) . 1_545
Cs6 U2 Cs1 174.01(5) . 1_545
O9 U2 Cs4 140.0(5) . .
O25 U2 Cs4 37.4(5) . .
O38 U2 Cs4 64.3(3) 1_655 .
O51 U2 Cs4 110.6(3) 1_655 .
O19 U2 Cs4 122.0(3) . .
O50 U2 Cs4 55.9(3) 1_655 .
O49 U2 Cs4 94.5(3) . .
U1 U2 Cs4 62.03(3) . .
Cs6 U2 Cs4 66.71(4) . .
Cs1 U2 Cs4 111.21(4) 1_545 .
O9 U2 Cs5 31.7(5) . 1_565
O25 U2 Cs5 150.9(5) . 1_565
O38 U2 Cs5 109.0(3) 1_655 1_565
O51 U2 Cs5 71.3(3) 1_655 1_565
O19 U2 Cs5 66.6(3) . 1_565
O50 U2 Cs5 118.3(3) 1_655 1_565
O49 U2 Cs5 87.8(3) . 1_565
U1 U2 Cs5 117.69(3) . 1_565
Cs6 U2 Cs5 117.90(4) . 1_565
Cs1 U2 Cs5 63.40(3) 1_545 1_565
Cs4 U2 Cs5 171.35(5) . 1_565
O28 U3 O15 176.5(7) . .
O28 U3 O4 88.7(6) . .
O15 U3 O4 87.9(6) . .
O28 U3 O33 85.6(7) . .
O15 U3 O33 94.4(6) . .
O4 U3 O33 75.7(5) . .
O28 U3 O27 98.0(6) . 1_545
O15 U3 O27 85.3(6) . 1_545
O4 U3 O27 148.1(5) . 1_545
O33 U3 O27 73.7(5) . 1_545
O28 U3 O36 90.1(6) . .
O15 U3 O36 88.2(6) . .
O4 U3 O36 77.4(5) . .
O33 U3 O36 152.9(4) . .
O27 U3 O36 133.4(5) 1_545 .
O28 U3 O32 88.1(6) . 1_655
O15 U3 O32 94.0(6) . 1_655
O4 U3 O32 141.5(5) . 1_655
O33 U3 O32 142.1(5) . 1_655
O27 U3 O32 70.2(5) 1_545 1_655
O36 U3 O32 64.2(4) . 1_655
O28 U3 U5 102.5(5) . .
O15 U3 U5 77.9(5) . .
O4 U3 U5 110.1(4) . .
O33 U3 U5 170.0(3) . .
O27 U3 U5 99.0(4) 1_545 .
O36 U3 U5 34.8(3) . .
O32 U3 U5 34.3(3) 1_655 .
O28 U3 Cs6 42.0(5) . 1_554
O15 U3 Cs6 139.0(5) . 1_554
O4 U3 Cs6 91.5(4) . 1_554
O33 U3 Cs6 46.2(4) . 1_554
O27 U3 Cs6 73.9(4) 1_545 1_554
O36 U3 Cs6 131.5(3) . 1_554
O32 U3 Cs6 110.8(3) 1_655 1_554
U5 U3 Cs6 139.25(4) . 1_554
O28 U3 Cs2 129.0(5) . .
O15 U3 Cs2 47.7(5) . .
O4 U3 Cs2 40.7(4) . .
O33 U3 Cs2 77.7(4) . .
O27 U3 Cs2 121.9(4) 1_545 .
O36 U3 Cs2 84.4(3) . .
O32 U3 Cs2 132.3(3) 1_655 .
U5 U3 Cs2 101.16(3) . .
Cs6 U3 Cs2 116.86(4) 1_554 .
O28 U3 Cs2 132.6(5) . 1_655
O15 U3 Cs2 50.8(5) . 1_655
O4 U3 Cs2 138.7(4) . 1_655
O33 U3 Cs2 105.7(3) . 1_655
O27 U3 Cs2 45.9(4) 1_545 1_655
O36 U3 Cs2 96.9(3) . 1_655
O32 U3 Cs2 54.7(3) 1_655 1_655
U5 U3 Cs2 64.45(3) . 1_655
Cs6 U3 Cs2 119.81(4) 1_554 1_655
Cs2 U3 Cs2 98.39(4) . 1_655
O28 U3 Cs4 38.0(5) . 1_564
O15 U3 Cs4 142.5(5) . 1_564
O4 U3 Cs4 103.9(3) . 1_564
O33 U3 Cs4 122.9(4) . 1_564
O27 U3 Cs4 100.3(4) 1_545 1_564
O36 U3 Cs4 60.9(3) . 1_564
O32 U3 Cs4 54.9(3) 1_655 1_564
U5 U3 Cs4 64.63(3) . 1_564
Cs6 U3 Cs4 77.04(4) 1_554 1_564
Cs2 U3 Cs4 137.55(4) . 1_564
Cs2 U3 Cs4 108.72(4) 1_655 1_564
O22 U4 O12 176.8(7) . .
O22 U4 O14 93.0(6) . .
O12 U4 O14 88.2(6) . .
O22 U4 O1 84.9(6) . 1_455
O12 U4 O1 92.6(6) . 1_455
O14 U4 O1 76.3(5) . 1_455
O22 U4 O2 88.7(6) . 1_545
O12 U4 O2 94.5(6) . 1_545
O14 U4 O2 73.0(5) . 1_545
O1 U4 O2 148.2(5) 1_455 1_545
O22 U4 O5 88.7(6) . 1_455
O12 U4 O5 88.8(6) . 1_455
O14 U4 O5 152.5(5) . 1_455
O1 U4 O5 76.6(5) 1_455 1_455
O2 U4 O5 134.5(5) 1_545 1_455
O22 U4 O11 96.4(6) . .
O12 U4 O11 84.4(6) . .
O14 U4 O11 142.4(5) . .
O1 U4 O11 140.7(5) 1_455 .
O2 U4 O11 70.9(5) 1_545 .
O5 U4 O11 64.2(4) 1_455 .
O22 U4 U6 79.2(5) . .
O12 U4 U6 99.9(5) . .
O14 U4 U6 170.3(4) . .
O1 U4 U6 108.5(4) 1_455 .
O2 U4 U6 100.8(3) 1_545 .
O5 U4 U6 34.4(3) 1_455 .
O11 U4 U6 35.0(3) . .
O22 U4 Cs5 139.9(5) . 1_565
O12 U4 Cs5 38.8(5) . 1_565
O14 U4 Cs5 126.9(4) . 1_565
O1 U4 Cs5 99.8(4) 1_455 1_565
O2 U4 Cs5 105.0(3) 1_545 1_565
O5 U4 Cs5 54.7(3) 1_455 1_565
O11 U4 Cs5 55.5(3) . 1_565
U6 U4 Cs5 61.44(3) . 1_565
O22 U4 Cs1 152.6(5) . 1_545
O12 U4 Cs1 30.4(5) . 1_545
O14 U4 Cs1 69.0(4) . 1_545
O1 U4 Cs1 109.4(4) 1_455 1_545
O2 U4 Cs1 66.8(3) 1_545 1_545
O5 U4 Cs1 116.8(3) 1_455 1_545
O11 U4 Cs1 87.1(3) . 1_545
U6 U4 Cs1 115.89(3) . 1_545
Cs5 U4 Cs1 62.55(3) 1_565 1_545
O22 U4 Cs2 50.4(5) . .
O12 U4 Cs2 128.5(5) . .
O14 U4 Cs2 57.5(4) . .
O1 U4 Cs2 46.0(4) 1_455 .
O2 U4 Cs2 108.1(3) 1_545 .
O5 U4 Cs2 104.8(3) 1_455 .
O11 U4 Cs2 146.4(3) . .
U6 U4 Cs2 119.36(3) . .
Cs5 U4 Cs2 145.71(4) 1_565 .
Cs1 U4 Cs2 124.31(4) 1_545 .
O22 U4 Cs3 40.7(5) . 1_455
O12 U4 Cs3 136.2(5) . 1_455
O14 U4 Cs3 115.2(4) . 1_455
O1 U4 Cs3 61.2(4) 1_455 1_455
O2 U4 Cs3 126.8(3) 1_545 1_455
O5 U4 Cs3 53.0(3) 1_455 1_455
O11 U4 Cs3 95.0(3) . 1_455
U6 U4 Cs3 62.18(3) . 1_455
Cs5 U4 Cs3 107.64(4) 1_565 1_455
Cs1 U4 Cs3 166.21(4) 1_545 1_455
Cs2 U4 Cs3 57.69(3) . 1_455
O42 U5 O30 175.7(7) . .
O42 U5 O17 94.3(6) . .
O30 U5 O17 87.5(6) . .
O42 U5 O24 89.4(6) . 1_565
O30 U5 O24 94.9(6) . 1_565
O17 U5 O24 72.1(5) . 1_565
O42 U5 O20 86.1(6) . 1_655
O30 U5 O20 90.5(6) . 1_655
O17 U5 O20 76.6(5) . 1_655
O24 U5 O20 148.0(5) 1_565 1_655
O42 U5 O32 88.4(6) . 1_655
O30 U5 O32 88.2(6) . 1_655
O17 U5 O32 151.6(5) . 1_655
O24 U5 O32 136.3(5) 1_565 1_655
O20 U5 O32 75.3(5) 1_655 1_655
O42 U5 O36 95.1(6) . .
O30 U5 O36 85.8(6) . .
O17 U5 O36 142.3(5) . .
O24 U5 O36 71.5(5) 1_565 .
O20 U5 O36 140.4(5) 1_655 .
O32 U5 O36 65.2(4) 1_655 .
O42 U5 U3 78.3(5) . .
O30 U5 U3 100.2(5) . .
O17 U5 U3 170.8(4) . .
O24 U5 U3 102.0(4) 1_565 .
O20 U5 U3 108.0(4) 1_655 .
O32 U5 U3 35.1(3) 1_655 .
O36 U5 U3 35.1(3) . .
O42 U5 Cs3 52.4(5) . .
O30 U5 Cs3 126.3(4) . .
O17 U5 Cs3 56.6(4) . .
O24 U5 Cs3 107.7(4) 1_565 .
O20 U5 Cs3 46.5(4) 1_655 .
O32 U5 Cs3 105.1(3) 1_655 .
O36 U5 Cs3 147.2(3) . .
U3 U5 Cs3 120.53(3) . .
O42 U5 Cs6 154.6(5) . 1_564
O30 U5 Cs6 29.5(5) . 1_564
O17 U5 Cs6 68.1(4) . 1_564
O24 U5 Cs6 68.3(4) 1_565 1_564
O20 U5 Cs6 106.3(4) 1_655 1_564
O32 U5 Cs6 115.9(3) 1_655 1_564
O36 U5 Cs6 89.2(3) . 1_564
U3 U5 Cs6 116.90(3) . 1_564
Cs3 U5 Cs6 121.67(4) . 1_564
O42 U5 Cs2 40.6(5) . 1_655
O30 U5 Cs2 135.1(5) . 1_655
O17 U5 Cs2 115.0(4) . 1_655
O24 U5 Cs2 128.0(4) 1_565 1_655
O20 U5 Cs2 60.9(4) 1_655 1_655
O32 U5 Cs2 53.2(3) 1_655 1_655
O36 U5 Cs2 95.4(3) . 1_655
U3 U5 Cs2 62.62(3) . 1_655
Cs3 U5 Cs2 58.37(3) . 1_655
Cs6 U5 Cs2 163.66(4) 1_564 1_655
O42 U5 Cs4 139.6(5) . 1_564
O30 U5 Cs4 38.0(5) . 1_564
O17 U5 Cs4 125.3(4) . 1_564
O24 U5 Cs4 108.6(4) 1_565 1_564
O20 U5 Cs4 95.0(4) 1_655 1_564
O32 U5 Cs4 53.5(3) 1_655 1_564
O36 U5 Cs4 59.6(3) . 1_564
U3 U5 Cs4 62.91(3) . 1_564
Cs3 U5 Cs4 141.53(4) . 1_564
Cs6 U5 Cs4 62.77(3) 1_564 1_564
Cs2 U5 Cs4 106.32(4) 1_655 1_564
O6 U6 O10 177.0(7) . .
O6 U6 O7 93.6(7) . .
O10 U6 O7 87.1(6) . .
O6 U6 O3 86.4(6) . .
O10 U6 O3 91.0(6) . .
O7 U6 O3 75.6(5) . .
O6 U6 O8 87.6(6) . 1_565
O10 U6 O8 95.4(6) . 1_565
O7 U6 O8 74.9(5) . 1_565
O3 U6 O8 149.4(5) . 1_565
O6 U6 O5 94.2(6) . 1_455
O10 U6 O5 87.0(6) . 1_455
O7 U6 O5 142.7(5) . 1_455
O3 U6 O5 141.3(5) . 1_455
O8 U6 O5 69.1(5) 1_565 1_455
O6 U6 O11 89.2(6) . .
O10 U6 O11 88.9(6) . .
O7 U6 O11 151.9(5) . .
O3 U6 O11 76.7(5) . .
O8 U6 O11 133.2(5) 1_565 .
O5 U6 O11 64.6(4) 1_455 .
O6 U6 U4 78.0(5) . .
O10 U6 U4 101.5(5) . .
O7 U6 U4 169.7(4) . .
O3 U6 U4 109.4(4) . .
O8 U6 U4 98.6(3) 1_565 .
O5 U6 U4 34.3(3) 1_455 .
O11 U6 U4 35.5(3) . .
O6 U6 Cs1 139.5(5) . .
O10 U6 Cs1 41.8(5) . .
O7 U6 Cs1 46.7(4) . .
O3 U6 Cs1 89.7(4) . .
O8 U6 Cs1 75.7(4) 1_565 .
O5 U6 Cs1 112.9(3) 1_455 .
O11 U6 Cs1 129.0(3) . .
U4 U6 Cs1 140.19(3) . .
O6 U6 Cs5 141.3(5) . 1_565
O10 U6 Cs5 38.0(5) . 1_565
O7 U6 Cs5 125.1(4) . 1_565
O3 U6 Cs5 101.7(4) . 1_565
O8 U6 Cs5 101.7(4) 1_565 1_565
O5 U6 Cs5 56.3(3) 1_455 1_565
O11 U6 Cs5 57.1(3) . 1_565
U4 U6 Cs5 63.54(3) . 1_565
Cs1 U6 Cs5 78.87(3) . 1_565
O6 U6 Cs3 47.7(5) . .
O10 U6 Cs3 129.8(5) . .
O7 U6 Cs3 76.6(4) . .
O3 U6 Cs3 39.2(4) . .
O8 U6 Cs3 124.1(4) 1_565 .
O5 U6 Cs3 132.6(3) 1_455 .
O11 U6 Cs3 84.9(3) . .
U4 U6 Cs3 101.43(3) . .
Cs1 U6 Cs3 114.46(4) . .
Cs5 U6 Cs3 133.88(4) 1_565 .
O6 U6 Cs3 50.6(5) . 1_455
O10 U6 Cs3 131.9(5) . 1_455
O7 U6 Cs3 105.1(3) . 1_455
O3 U6 Cs3 137.0(4) . 1_455
O8 U6 Cs3 47.0(4) 1_565 1_455
O5 U6 Cs3 55.3(3) 1_455 1_455
O11 U6 Cs3 98.2(3) . 1_455
U4 U6 Cs3 65.02(3) . 1_455
Cs1 U6 Cs3 122.62(4) . 1_455
Cs5 U6 Cs3 111.20(4) 1_565 1_455
Cs3 U6 Cs3 98.18(4) . 1_455
O12 Cs1 O7 80.0(4) 1_565 .
O12 Cs1 O10 123.0(4) 1_565 .
O7 Cs1 O10 53.4(4) . .
O12 Cs1 O29 62.0(4) 1_565 1_565
O7 Cs1 O29 78.5(4) . 1_565
O10 Cs1 O29 125.0(4) . 1_565
O12 Cs1 O53 141.1(4) 1_565 1_565
O7 Cs1 O53 113.9(4) . 1_565
O10 Cs1 O53 60.5(3) . 1_565
O29 Cs1 O53 153.3(3) 1_565 1_565
O12 Cs1 O9 86.0(4) 1_565 1_565
O7 Cs1 O9 147.5(4) . 1_565
O10 Cs1 O9 150.8(4) . 1_565
O29 Cs1 O9 69.1(4) 1_565 1_565
O53 Cs1 O9 95.4(4) 1_565 1_565
O12 Cs1 O46 164.2(4) 1_565 1_665
O7 Cs1 O46 96.0(4) . 1_665
O10 Cs1 O46 63.5(3) . 1_665
O29 Cs1 O46 102.3(3) 1_565 1_665
O53 Cs1 O46 54.4(3) 1_565 1_665
O9 Cs1 O46 89.6(3) 1_565 1_665
O12 Cs1 O50 136.0(4) 1_565 1_665
O7 Cs1 O50 141.4(3) . 1_665
O10 Cs1 O50 99.5(3) . 1_665
O29 Cs1 O50 104.4(3) 1_565 1_665
O53 Cs1 O50 50.7(3) 1_565 1_665
O9 Cs1 O50 51.4(3) 1_565 1_665
O46 Cs1 O50 45.4(3) 1_665 1_665
O12 Cs1 O49 104.9(4) 1_565 1_565
O7 Cs1 O49 162.1(3) . 1_565
O10 Cs1 O49 111.7(4) . 1_565
O29 Cs1 O49 119.2(3) 1_565 1_565
O53 Cs1 O49 51.8(3) 1_565 1_565
O9 Cs1 O49 50.3(3) 1_565 1_565
O46 Cs1 O49 83.6(3) 1_665 1_565
O50 Cs1 O49 42.1(3) 1_665 1_565
O12 Cs1 O16 57.3(4) 1_565 1_565
O7 Cs1 O16 72.8(3) . 1_565
O10 Cs1 O16 77.0(3) . 1_565
O29 Cs1 O16 115.7(3) 1_565 1_565
O53 Cs1 O16 90.9(3) 1_565 1_565
O9 Cs1 O16 122.7(3) 1_565 1_565
O46 Cs1 O16 136.3(3) 1_665 1_565
O50 Cs1 O16 133.2(3) 1_665 1_565
O49 Cs1 O16 95.2(3) 1_565 1_565
O12 Cs1 O54 123.1(3) 1_565 1_665
O7 Cs1 O54 110.1(3) . 1_665
O10 Cs1 O54 104.4(3) . 1_665
O29 Cs1 O54 65.7(3) 1_565 1_665
O53 Cs1 O54 87.6(3) 1_565 1_665
O9 Cs1 O54 55.1(3) 1_565 1_665
O46 Cs1 O54 43.9(3) 1_665 1_665
O50 Cs1 O54 44.2(3) 1_665 1_665
O49 Cs1 O54 81.9(3) 1_565 1_665
O16 Cs1 O54 177.1(3) 1_565 1_665
O12 Cs1 O16 95.6(4) 1_565 1_665
O7 Cs1 O16 59.8(3) . 1_665
O10 Cs1 O16 88.0(4) . 1_665
O29 Cs1 O16 40.9(3) 1_565 1_665
O53 Cs1 O16 123.1(3) 1_565 1_665
O9 Cs1 O16 93.0(3) 1_565 1_665
O46 Cs1 O16 69.5(3) 1_665 1_665
O50 Cs1 O16 96.8(3) 1_665 1_665
O49 Cs1 O16 135.1(3) 1_565 1_665
O16 Cs1 O16 129.2(4) 1_565 1_665
O54 Cs1 O16 53.6(3) 1_665 1_665
O4 Cs2 O2 162.0(4) . 1_445
O4 Cs2 O1 143.2(4) . 1_455
O2 Cs2 O1 54.5(3) 1_445 1_455
O4 Cs2 O23 125.9(4) . .
O2 Cs2 O23 48.7(4) 1_445 .
O1 Cs2 O23 68.3(4) 1_455 .
O4 Cs2 O27 55.9(4) . 1_445
O2 Cs2 O27 106.2(4) 1_445 1_445
O1 Cs2 O27 160.4(4) 1_455 1_445
O23 Cs2 O27 96.8(4) . 1_445
O4 Cs2 O26 114.1(4) . 1_445
O2 Cs2 O26 48.8(4) 1_445 1_445
O1 Cs2 O26 98.7(4) 1_455 1_445
O23 Cs2 O26 43.9(3) . 1_445
O27 Cs2 O26 62.0(4) 1_445 1_445
O4 Cs2 O37 63.6(4) . 1_445
O2 Cs2 O37 103.8(3) 1_445 1_445
O1 Cs2 O37 128.5(3) 1_455 1_445
O23 Cs2 O37 64.6(3) . 1_445
O27 Cs2 O37 46.5(3) 1_445 1_445
O26 Cs2 O37 59.0(4) 1_445 1_445
O4 Cs2 O42 87.7(4) . 1_455
O2 Cs2 O42 93.7(4) 1_445 1_455
O1 Cs2 O42 96.3(4) 1_455 1_455
O23 Cs2 O42 142.0(4) . 1_455
O27 Cs2 O42 87.9(4) 1_445 1_455
O26 Cs2 O42 110.4(4) 1_445 1_455
O37 Cs2 O42 134.0(3) 1_445 1_455
O4 Cs2 O15 50.7(3) . .
O2 Cs2 O15 142.0(3) 1_445 .
O1 Cs2 O15 95.2(3) 1_455 .
O23 Cs2 O15 102.4(3) . .
O27 Cs2 O15 100.6(3) 1_445 .
O26 Cs2 O15 131.6(4) 1_445 .
O37 Cs2 O15 76.2(3) 1_445 .
O42 Cs2 O15 113.8(3) 1_455 .
O4 Cs2 O22 96.5(3) . .
O2 Cs2 O22 100.5(3) 1_445 .
O1 Cs2 O22 47.0(3) 1_455 .
O23 Cs2 O22 90.5(4) . .
O27 Cs2 O22 149.8(3) 1_445 .
O26 Cs2 O22 133.9(3) 1_445 .
O37 Cs2 O22 113.6(3) 1_445 .
O42 Cs2 O22 104.2(4) 1_455 .
O15 Cs2 O22 49.2(3) . .
O4 Cs2 As1 138.3(3) . 1_445
O2 Cs2 As1 27.3(2) 1_445 1_445
O1 Cs2 As1 72.4(3) 1_455 1_445
O23 Cs2 As1 29.1(2) . 1_445
O27 Cs2 As1 88.4(3) 1_445 1_445
O26 Cs2 As1 26.4(3) 1_445 1_445
O37 Cs2 As1 76.5(2) 1_445 1_445
O42 Cs2 As1 114.1(3) 1_455 1_445
O15 Cs2 As1 131.4(2) . 1_445
O22 Cs2 As1 110.6(2) . 1_445
O4 Cs2 O15 91.6(3) . 1_455
O2 Cs2 O15 74.5(3) 1_445 1_455
O1 Cs2 O15 120.9(3) 1_455 1_455
O23 Cs2 O15 100.9(3) . 1_455
O27 Cs2 O15 47.3(3) 1_445 1_455
O26 Cs2 O15 58.0(3) 1_445 1_455
O37 Cs2 O15 87.9(3) 1_445 1_455
O42 Cs2 O15 56.1(4) 1_455 1_455
O15 Cs2 O15 142.4(4) . 1_455
O22 Cs2 O15 158.4(3) . 1_455
As1 Cs2 O15 74.8(2) 1_445 1_455
O3 Cs3 O37 126.4(4) . .
O3 Cs3 O20 143.1(4) . 1_655
O37 Cs3 O20 69.3(4) . 1_655
O3 Cs3 O24 161.2(4) . 1_665
O37 Cs3 O24 48.3(3) . 1_665
O20 Cs3 O24 55.5(4) 1_655 1_665
O3 Cs3 O8 54.6(4) . 1_665
O37 Cs3 O8 97.7(3) . 1_665
O20 Cs3 O8 162.1(3) 1_655 1_665
O24 Cs3 O8 106.6(4) 1_665 1_665
O3 Cs3 O39 113.2(4) . 1_665
O37 Cs3 O39 44.1(3) . 1_665
O20 Cs3 O39 100.3(4) 1_655 1_665
O24 Cs3 O39 49.0(4) 1_665 1_665
O8 Cs3 O39 62.3(4) 1_665 1_665
O3 Cs3 O23 63.0(4) . 1_665
O37 Cs3 O23 65.7(3) . 1_665
O20 Cs3 O23 130.8(4) 1_655 1_665
O24 Cs3 O23 103.7(4) 1_665 1_665
O8 Cs3 O23 45.7(3) 1_665 1_665
O39 Cs3 O23 58.4(4) 1_665 1_665
O3 Cs3 O22 87.4(4) . 1_655
O37 Cs3 O22 141.7(4) . 1_655
O20 Cs3 O22 94.9(4) 1_655 1_655
O24 Cs3 O22 93.7(4) 1_665 1_655
O8 Cs3 O22 87.9(3) 1_665 1_655
O39 Cs3 O22 110.7(4) 1_665 1_655
O23 Cs3 O22 133.2(3) 1_665 1_655
O3 Cs3 O6 49.9(4) . .
O37 Cs3 O6 103.8(3) . .
O20 Cs3 O6 96.4(3) 1_655 .
O24 Cs3 O6 143.8(4) 1_665 .
O8 Cs3 O6 98.9(4) 1_665 .
O39 Cs3 O6 131.6(4) 1_665 .
O23 Cs3 O6 76.4(4) 1_665 .
O22 Cs3 O6 112.7(3) 1_655 .
O3 Cs3 As9 138.2(3) . 1_665
O37 Cs3 As9 28.6(2) . 1_665
O20 Cs3 As9 73.2(3) 1_655 1_665
O24 Cs3 As9 27.1(3) 1_665 1_665
O8 Cs3 As9 89.5(3) 1_665 1_665
O39 Cs3 As9 27.2(3) 1_665 1_665
O23 Cs3 As9 76.8(3) 1_665 1_665
O22 Cs3 As9 114.5(3) 1_655 1_665
O6 Cs3 As9 132.3(2) . 1_665
O3 Cs3 O42 96.1(4) . .
O37 Cs3 O42 91.8(3) . .
O20 Cs3 O42 47.5(3) 1_655 .
O24 Cs3 O42 102.0(4) 1_665 .
O8 Cs3 O42 148.7(4) 1_665 .
O39 Cs3 O42 135.6(4) 1_665 .
O23 Cs3 O42 115.0(3) 1_665 .
O22 Cs3 O42 102.8(4) 1_655 .
O6 Cs3 O42 49.8(4) . .
As9 Cs3 O42 111.6(3) 1_665 .
O3 Cs3 O6 90.9(4) . 1_655
O37 Cs3 O6 100.8(3) . 1_655
O20 Cs3 O6 120.9(3) 1_655 1_655
O24 Cs3 O6 74.3(4) 1_665 1_655
O8 Cs3 O6 47.4(3) 1_665 1_655
O39 Cs3 O6 57.7(3) 1_665 1_655
O23 Cs3 O6 86.7(3) 1_665 1_655
O22 Cs3 O6 56.6(4) 1_655 1_655
O6 Cs3 O6 140.8(5) . 1_655
As9 Cs3 O6 75.1(2) 1_665 1_655
O42 Cs3 O6 158.1(3) . 1_655
O21 Cs4 O25 168.9(4) 1_646 .
O21 Cs4 OW1 105.4(4) 1_646 1_655
O25 Cs4 OW1 68.2(4) . 1_655
O21 Cs4 O41 98.9(4) 1_646 1_655
O25 Cs4 O41 89.2(4) . 1_655
OW1 Cs4 O41 81.1(4) 1_655 1_655
O21 Cs4 O28 55.5(4) 1_646 1_546
O25 Cs4 O28 123.3(4) . 1_546
OW1 Cs4 O28 140.3(4) 1_655 1_546
O41 Cs4 O28 132.2(4) 1_655 1_546
O21 Cs4 O31 127.5(4) 1_646 .
O25 Cs4 O31 59.2(4) . .
OW1 Cs4 O31 127.0(4) 1_655 .
O41 Cs4 O31 92.3(3) 1_655 .
O28 Cs4 O31 79.3(3) 1_546 .
O21 Cs4 O30 89.1(4) 1_646 1_546
O25 Cs4 O30 79.8(4) . 1_546
OW1 Cs4 O30 53.0(4) 1_655 1_546
O41 Cs4 O30 133.7(3) 1_655 1_546
O28 Cs4 O30 89.5(4) 1_546 1_546
O31 Cs4 O30 118.3(4) . 1_546
O21 Cs4 O44 100.0(3) 1_646 1_645
O25 Cs4 O44 90.9(4) . 1_645
OW1 Cs4 O44 131.5(4) 1_655 1_645
O41 Cs4 O44 54.3(3) 1_655 1_645
O28 Cs4 O44 88.1(4) 1_546 1_645
O31 Cs4 O44 48.7(3) . 1_645
O30 Cs4 O44 167.1(3) 1_546 1_645
O21 Cs4 O40 44.9(3) 1_646 1_646
O25 Cs4 O40 126.3(4) . 1_646
OW1 Cs4 O40 61.7(3) 1_655 1_646
O41 Cs4 O40 100.6(3) 1_655 1_646
O28 Cs4 O40 87.6(3) 1_546 1_646
O31 Cs4 O40 165.7(3) . 1_646
O30 Cs4 O40 55.5(3) 1_546 1_646
O44 Cs4 O40 137.0(3) 1_645 1_646
O21 Cs4 O50 140.3(3) 1_646 1_655
O25 Cs4 O50 50.4(3) . 1_655
OW1 Cs4 O50 89.8(3) 1_655 1_655
O41 Cs4 O50 46.6(3) 1_655 1_655
O28 Cs4 O50 127.9(3) 1_546 1_655
O31 Cs4 O50 52.6(3) . 1_655
O30 Cs4 O50 127.8(3) 1_546 1_655
O44 Cs4 O50 47.0(3) 1_645 1_655
O40 Cs4 O50 141.7(3) 1_646 1_655
O21 Cs4 O32 45.2(3) 1_646 1_646
O25 Cs4 O32 124.4(4) . 1_646
OW1 Cs4 O32 91.3(3) 1_655 1_646
O41 Cs4 O32 139.9(3) 1_655 1_646
O28 Cs4 O32 49.7(3) 1_546 1_646
O31 Cs4 O32 122.3(3) . 1_646
O30 Cs4 O32 49.1(3) 1_546 1_646
O44 Cs4 O32 134.4(3) 1_645 1_646
O40 Cs4 O32 43.5(3) 1_646 1_646
O50 Cs4 O32 173.5(3) 1_655 1_646
O21 Cs4 O48 57.2(3) 1_646 1_645
O25 Cs4 O48 133.9(3) . 1_645
OW1 Cs4 O48 130.8(3) 1_655 1_645
O41 Cs4 O48 60.3(3) 1_655 1_645
O28 Cs4 O48 72.1(4) 1_546 1_645
O31 Cs4 O48 86.5(3) . 1_645
O30 Cs4 O48 146.3(3) 1_546 1_645
O44 Cs4 O48 43.7(3) 1_645 1_645
O40 Cs4 O48 94.7(3) 1_646 1_645
O50 Cs4 O48 84.9(3) 1_655 1_645
O32 Cs4 O48 99.2(3) 1_646 1_645
O9 Cs5 O53 122.0(4) 1_545 .
O9 Cs5 O45 64.1(3) 1_545 1_545
O53 Cs5 O45 125.7(3) . 1_545
O9 Cs5 O10 139.0(4) 1_545 1_545
O53 Cs5 O10 61.3(3) . 1_545
O45 Cs5 O10 152.6(3) 1_545 1_545
O9 Cs5 O12 85.7(4) 1_545 1_545
O53 Cs5 O12 151.8(4) . 1_545
O45 Cs5 O12 68.8(4) 1_545 1_545
O10 Cs5 O12 94.9(4) 1_545 1_545
O9 Cs5 O52 80.8(4) 1_545 1_545
O53 Cs5 O52 52.6(4) . 1_545
O45 Cs5 O52 79.9(4) 1_545 1_545
O10 Cs5 O52 113.8(4) 1_545 1_545
O12 Cs5 O52 148.7(4) 1_545 1_545
O9 Cs5 O18 164.6(4) 1_545 1_445
O53 Cs5 O18 65.4(4) . 1_445
O45 Cs5 O18 100.5(4) 1_545 1_445
O10 Cs5 O18 55.9(4) 1_545 1_445
O12 Cs5 O18 89.2(4) 1_545 1_445
O52 Cs5 O18 96.4(4) 1_545 1_445
O9 Cs5 O5 135.6(4) 1_545 1_445
O53 Cs5 O5 100.4(3) . 1_445
O45 Cs5 O5 103.1(3) 1_545 1_445
O10 Cs5 O5 51.0(3) 1_545 1_445
O12 Cs5 O5 51.4(3) 1_545 1_445
O52 Cs5 O5 141.5(3) 1_545 1_445
O18 Cs5 O5 45.1(4) 1_445 1_445
O9 Cs5 O43 95.6(3) 1_545 1_545
O53 Cs5 O43 86.2(3) . 1_545
O45 Cs5 O43 41.9(3) 1_545 1_545
O10 Cs5 O43 124.8(4) 1_545 1_545
O12 Cs5 O43 97.2(3) 1_545 1_545
O52 Cs5 O43 56.6(3) 1_545 1_545
O18 Cs5 O43 70.6(4) 1_445 1_545
O5 Cs5 O43 100.0(3) 1_445 1_545
O9 Cs5 O11 103.4(3) 1_545 1_545
O53 Cs5 O11 112.3(3) . 1_545
O45 Cs5 O11 118.2(3) 1_545 1_545
O10 Cs5 O11 51.7(4) 1_545 1_545
O12 Cs5 O11 49.5(3) 1_545 1_545
O52 Cs5 O11 161.6(3) 1_545 1_545
O18 Cs5 O11 84.0(3) 1_445 1_545
O5 Cs5 O11 42.5(3) 1_445 1_545
O43 Cs5 O11 139.0(3) 1_545 1_545
O9 Cs5 O13 123.8(3) 1_545 1_445
O53 Cs5 O13 105.9(3) . 1_445
O45 Cs5 O13 64.7(3) 1_545 1_445
O10 Cs5 O13 87.9(3) 1_545 1_445
O12 Cs5 O13 55.0(3) 1_545 1_445
O52 Cs5 O13 111.3(3) 1_545 1_445
O18 Cs5 O13 43.1(3) 1_445 1_445
O5 Cs5 O13 43.6(3) 1_445 1_445
O43 Cs5 O13 57.8(3) 1_545 1_445
O11 Cs5 O13 81.5(3) 1_545 1_445
O9 Cs5 As4 147.2(3) 1_545 1_445
O53 Cs5 As4 89.5(2) . 1_445
O45 Cs5 As4 91.1(2) 1_545 1_445
O10 Cs5 As4 61.6(2) 1_545 1_445
O12 Cs5 As4 64.5(2) 1_545 1_445
O52 Cs5 As4 117.4(2) 1_545 1_445
O18 Cs5 As4 24.7(3) 1_445 1_445
O5 Cs5 As4 25.8(2) 1_445 1_445
O43 Cs5 As4 76.0(2) 1_545 1_445
O11 Cs5 As4 68.3(2) 1_545 1_445
O13 Cs5 As4 26.4(2) 1_445 1_445
O30 Cs6 O33 80.7(4) 1_546 1_556
O30 Cs6 O28 125.9(4) 1_546 1_556
O33 Cs6 O28 53.1(4) 1_556 1_556
O30 Cs6 OW1 56.8(4) 1_546 1_655
O33 Cs6 OW1 130.2(4) 1_556 1_655
O28 Cs6 OW1 133.8(4) 1_556 1_655
O30 Cs6 O25 85.7(4) 1_546 .
O33 Cs6 O25 137.7(4) 1_556 .
O28 Cs6 O25 146.9(4) 1_556 .
OW1 Cs6 O25 69.0(4) 1_655 .
O30 Cs6 O35 145.5(4) 1_546 .
O33 Cs6 O35 93.1(3) 1_556 .
O28 Cs6 O35 71.6(4) 1_556 .
OW1 Cs6 O35 136.6(4) 1_655 .
O25 Cs6 O35 76.2(4) . .
O30 Cs6 O51 132.8(4) 1_546 1_655
O33 Cs6 O51 145.8(4) 1_556 1_655
O28 Cs6 O51 98.7(4) 1_556 1_655
OW1 Cs6 O51 82.5(4) 1_655 1_655
O25 Cs6 O51 55.6(4) . 1_655
O35 Cs6 O51 56.3(3) . 1_655
O30 Cs6 O47 62.6(3) 1_546 1_546
O33 Cs6 O47 76.0(4) 1_556 1_546
O28 Cs6 O47 120.0(4) 1_556 1_546
OW1 Cs6 O47 102.0(4) 1_655 1_546
O25 Cs6 O47 62.2(4) . 1_546
O35 Cs6 O47 82.9(4) . 1_546
O51 Cs6 O47 110.7(3) 1_655 1_546
O30 Cs6 O34 59.9(4) 1_546 1_546
O33 Cs6 O34 75.1(4) 1_556 1_546
O28 Cs6 O34 80.2(4) 1_556 1_546
OW1 Cs6 O34 62.2(4) 1_655 1_546
O25 Cs6 O34 130.1(4) . 1_546
O35 Cs6 O34 150.9(4) . 1_546
O51 Cs6 O34 123.5(3) 1_655 1_546
O47 Cs6 O34 118.4(3) 1_546 1_546
O30 Cs6 O48 125.3(4) 1_546 1_655
O33 Cs6 O48 126.3(3) 1_556 1_655
O28 Cs6 O48 76.2(4) 1_556 1_655
OW1 Cs6 O48 72.3(4) 1_655 1_655
O25 Cs6 O48 94.1(3) . 1_655
O35 Cs6 O48 85.7(3) . 1_655
O51 Cs6 O48 45.7(3) 1_655 1_655
O47 Cs6 O48 155.5(3) 1_546 1_655
O34 Cs6 O48 80.7(3) 1_546 1_655
O30 Cs6 As10 58.8(3) 1_546 1_546
O33 Cs6 As10 51.5(3) 1_556 1_546
O28 Cs6 As10 69.9(3) 1_556 1_546
OW1 Cs6 As10 82.5(3) 1_655 1_546
O25 Cs6 As10 143.3(3) . 1_546
O35 Cs6 As10 138.8(2) . 1_546
O51 Cs6 As10 144.3(2) 1_655 1_546
O47 Cs6 As10 104.1(3) 1_546 1_546
O34 Cs6 As10 23.8(2) 1_546 1_546
O48 Cs6 As10 98.8(2) 1_655 1_546
O30 Cs6 As12 137.9(3) 1_546 1_655
O33 Cs6 As12 136.9(3) 1_556 1_655
O28 Cs6 As12 84.1(3) 1_556 1_655
OW1 Cs6 As12 81.3(3) 1_655 1_655
O25 Cs6 As12 75.5(3) . 1_655
O35 Cs6 As12 65.3(3) . 1_655
O51 Cs6 As12 21.6(2) 1_655 1_655
O47 Cs6 As12 132.1(3) 1_546 1_655
O34 Cs6 As12 105.4(3) 1_546 1_655
O48 Cs6 As12 25.0(2) 1_655 1_655
As10 Cs6 As12 123.58(7) 1_546 1_655
O7 As1 O26 118.5(8) . .
O7 As1 O2 114.4(7) . .
O26 As1 O2 114.3(7) . .
O7 As1 O23 105.8(7) . 1_665
O26 As1 O23 95.1(7) . 1_665
O2 As1 O23 105.3(7) . 1_665
O7 As1 Cs2 170.7(5) . 1_665
O26 As1 Cs2 67.9(5) . 1_665
O2 As1 Cs2 65.6(5) . 1_665
O23 As1 Cs2 66.0(5) 1_665 1_665
O7 As1 Cs1 39.5(5) . .
O26 As1 Cs1 151.5(5) . .
O2 As1 Cs1 76.3(5) . .
O23 As1 Cs1 107.9(5) 1_665 .
Cs2 As1 Cs1 136.83(7) 1_665 .
O7 As1 Cs3 86.6(5) . .
O26 As1 Cs3 65.8(6) . .
O2 As1 Cs3 151.9(5) . .
O23 As1 Cs3 48.5(5) 1_665 .
Cs2 As1 Cs3 90.61(6) 1_665 .
Cs1 As1 Cs3 117.90(6) . .
O29 As2 O11 114.6(7) . .
O29 As2 O1 117.5(7) . .
O11 As2 O1 110.7(7) . .
O29 As2 O13 104.7(7) . .
O11 As2 O13 103.7(7) . .
O1 As2 O13 103.8(7) . .
O29 As2 Cs5 72.1(5) . 1_565
O11 As2 Cs5 62.7(5) . 1_565
O1 As2 Cs5 170.4(5) . 1_565
O13 As2 Cs5 72.4(5) . 1_565
O8 As3 O14 115.8(7) . .
O8 As3 O16 107.3(7) . .
O14 As3 O16 113.4(8) . .
O8 As3 O23 103.1(7) . .
O14 As3 O23 104.0(7) . .
O16 As3 O23 112.8(7) . .
O8 As3 Cs3 51.5(5) . 1_445
O14 As3 Cs3 114.8(6) . 1_445
O16 As3 Cs3 131.8(5) . 1_445
O23 As3 Cs3 52.6(5) . 1_445
O8 As3 Cs1 81.0(5) . 1_545
O14 As3 Cs1 78.9(5) . 1_545
O16 As3 Cs1 60.2(5) . 1_545
O23 As3 Cs1 173.0(5) . 1_545
Cs3 As3 Cs1 132.31(6) 1_445 1_545
O8 As3 Cs2 130.7(6) . .
O14 As3 Cs2 60.5(5) . .
O16 As3 Cs2 119.1(5) . .
O23 As3 Cs2 45.0(5) . .
Cs3 As3 Cs2 83.74(5) 1_445 .
Cs1 As3 Cs2 135.73(6) 1_545 .
O18 As4 O3 120.7(8) . .
O18 As4 O5 109.6(7) . .
O3 As4 O5 109.0(7) . .
O18 As4 O13 104.6(7) . .
O3 As4 O13 104.9(7) . .
O5 As4 O13 107.2(7) . .
O18 As4 Cs5 60.7(6) . 1_665
O3 As4 Cs5 178.6(6) . 1_665
O5 As4 Cs5 69.9(5) . 1_665
O13 As4 Cs5 74.9(4) . 1_665
O18 As4 Cs3 133.4(6) . .
O3 As4 Cs3 42.6(5) . .
O5 As4 Cs3 66.6(5) . .
O13 As4 Cs3 121.1(5) . .
Cs5 As4 Cs3 136.31(7) 1_665 .
O52 As5 O19 113.8(7) . .
O52 As5 O35 114.1(7) . .
O19 As5 O35 112.2(7) . .
O52 As5 O48 105.2(7) . .
O19 As5 O48 107.2(6) . .
O35 As5 O48 103.3(7) . .
O52 As5 Cs5 42.4(5) . 1_565
O19 As5 Cs5 72.6(5) . 1_565
O35 As5 Cs5 143.6(5) . 1_565
O48 As5 Cs5 109.6(5) . 1_565
O20 As6 O47 118.4(7) . .
O20 As6 O36 108.7(7) . .
O47 As6 O36 114.8(7) . .
O20 As6 O40 103.9(7) . .
O47 As6 O40 104.1(7) . .
O36 As6 O40 105.4(7) . .
O41 As7 O46 123.1(7) . .
O41 As7 O50 110.7(6) . .
O46 As7 O50 108.3(6) . .
O41 As7 O54 104.1(6) . .
O46 As7 O54 103.7(7) . .
O50 As7 O54 105.4(6) . .
O41 As7 Cs1 175.7(5) . 1_445
O46 As7 Cs1 61.0(5) . 1_445
O50 As7 Cs1 67.8(4) . 1_445
O54 As7 Cs1 72.9(4) . 1_445
O41 As7 Cs4 47.9(5) . 1_455
O46 As7 Cs4 135.2(5) . 1_455
O50 As7 Cs4 63.0(4) . 1_455
O54 As7 Cs4 121.1(4) . 1_455
Cs1 As7 Cs4 130.83(7) 1_445 1_455
O21 As8 O4 123.1(7) . .
O21 As8 O32 109.5(7) . .
O4 As8 O32 110.0(7) . .
O21 As8 O40 102.9(7) . .
O4 As8 O40 103.9(7) . .
O32 As8 O40 105.6(7) . .
O21 As8 Cs4 56.1(5) . 1_464
O4 As8 Cs4 173.5(5) . 1_464
O32 As8 Cs4 75.6(4) . 1_464
O40 As8 Cs4 70.9(4) . 1_464
O21 As8 Cs2 135.6(5) . .
O4 As8 Cs2 44.7(5) . .
O32 As8 Cs2 65.7(4) . .
O40 As8 Cs2 121.2(5) . .
Cs4 As8 Cs2 141.18(7) 1_464 .
O24 As9 O39 114.0(8) . .
O24 As9 O33 113.0(8) . .
O39 As9 O33 119.6(7) . .
O24 As9 O37 104.9(7) . 1_445
O39 As9 O37 95.0(7) . 1_445
O33 As9 O37 107.3(7) . 1_445
O24 As9 Cs3 65.5(5) . 1_445
O39 As9 Cs3 69.0(5) . 1_445
O33 As9 Cs3 169.3(5) . 1_445
O37 As9 Cs3 64.1(5) 1_445 1_445
O24 As9 Cs6 76.8(6) . 1_554
O39 As9 Cs6 148.3(5) . 1_554
O33 As9 Cs6 37.0(5) . 1_554
O37 As9 Cs6 111.4(5) 1_445 1_554
Cs3 As9 Cs6 137.95(7) 1_445 1_554
O24 As9 Cs2 152.4(5) . .
O39 As9 Cs2 65.8(5) . .
O33 As9 Cs2 87.7(5) . .
O37 As9 Cs2 49.4(5) 1_445 .
Cs3 As9 Cs2 90.70(6) 1_445 .
Cs6 As9 Cs2 118.81(6) 1_554 .
O27 As10 O17 115.9(7) . .
O27 As10 O34 107.6(7) . .
O17 As10 O34 114.5(8) . .
O27 As10 O37 105.4(7) . .
O17 As10 O37 103.6(7) . .
O34 As10 O37 109.3(7) . .
O27 As10 Cs2 50.9(5) . 1_665
O17 As10 Cs2 116.1(6) . 1_665
O34 As10 Cs2 129.3(6) . 1_665
O37 As10 Cs2 55.3(5) . 1_665
O27 As10 Cs6 81.9(5) . 1_564
O17 As10 Cs6 81.3(5) . 1_564
O34 As10 Cs6 58.7(5) . 1_564
O37 As10 Cs6 167.8(5) . 1_564
Cs2 As10 Cs6 132.78(6) 1_665 1_564
O27 As10 Cs3 130.6(5) . .
O17 As10 Cs3 59.7(5) . .
O34 As10 Cs3 118.7(5) . .
O37 As10 Cs3 44.7(5) . .
Cs2 As10 Cs3 84.99(5) 1_665 .
Cs6 As10 Cs3 136.47(7) 1_564 .
O38 As11 O45 116.1(7) . .
O38 As11 O49 111.2(7) . .
O45 As11 O49 114.1(6) . .
O38 As11 O54 103.6(6) . .
O45 As11 O54 104.5(6) . .
O49 As11 O54 106.0(6) . .
O38 As11 Cs1 171.5(5) . 1_545
O45 As11 Cs1 72.3(5) . 1_545
O49 As11 Cs1 63.5(5) . 1_545
O54 As11 Cs1 72.8(4) . 1_545
O44 As12 O51 113.6(7) . .
O44 As12 O43 110.1(7) . .
O51 As12 O43 115.2(7) . .
O44 As12 O48 104.2(7) . .
O51 As12 O48 103.4(7) . .
O43 As12 O48 109.5(6) . .
O44 As12 Cs6 108.0(5) . 1_455
O51 As12 Cs6 45.4(5) . 1_455
O43 As12 Cs6 141.8(5) . 1_455
O48 As12 Cs6 60.7(5) . 1_455
O44 As12 Cs5 80.7(5) . 1_465
O51 As12 Cs5 77.3(5) . 1_465
O43 As12 Cs5 65.3(5) . 1_465
O48 As12 Cs5 174.1(5) . 1_465
Cs6 As12 Cs5 121.36(7) 1_455 1_465
As2 O1 U4 127.4(7) . 1_655
As2 O1 Cs2 126.7(7) . 1_655
U4 O1 Cs2 104.0(5) 1_655 1_655
As1 O2 U4 128.3(7) . 1_565
As1 O2 Cs2 87.0(5) . 1_665
U4 O2 Cs2 121.6(5) 1_565 1_665
As4 O3 U6 129.7(8) . .
As4 O3 Cs3 115.3(7) . .
U6 O3 Cs3 112.0(5) . .
As8 O4 U3 133.1(8) . .
As8 O4 Cs2 113.4(6) . .
U3 O4 Cs2 110.4(5) . .
As4 O5 U6 122.2(7) . 1_655
As4 O5 U4 126.2(7) . 1_655
U6 O5 U4 111.3(5) 1_655 1_655
As4 O5 Cs5 84.3(5) . 1_665
U6 O5 Cs5 89.3(4) 1_655 1_665
U4 O5 Cs5 91.7(4) 1_655 1_665
As4 O5 Cs3 88.9(5) . .
U6 O5 Cs3 91.7(4) 1_655 .
U4 O5 Cs3 95.0(4) 1_655 .
Cs5 O5 Cs3 172.4(4) 1_665 .
U6 O6 Cs3 110.9(6) . .
U6 O6 Cs3 108.0(6) . 1_455
Cs3 O6 Cs3 140.8(5) . 1_455
As1 O7 U6 137.5(9) . .
As1 O7 Cs1 121.3(7) . .
U6 O7 Cs1 101.2(5) . .
As3 O8 U6 142.2(8) . 1_545
As3 O8 Cs3 106.3(6) . 1_445
U6 O8 Cs3 102.7(5) 1_545 1_445
U2 O9 Cs5 130.7(7) . 1_565
U2 O9 Cs1 119.8(6) . 1_545
Cs5 O9 Cs1 94.5(4) 1_565 1_545
U6 O10 Cs1 116.2(7) . .
U6 O10 Cs5 121.9(7) . 1_565
Cs1 O10 Cs5 119.8(5) . 1_565
As2 O11 U6 130.1(7) . .
As2 O11 U4 120.4(7) . .
U6 O11 U4 109.5(5) . .
As2 O11 Cs5 93.6(6) . 1_565
U6 O11 Cs5 88.3(4) . 1_565
U4 O11 Cs5 90.2(4) . 1_565
U4 O12 Cs1 132.7(7) . 1_545
U4 O12 Cs5 121.3(7) . 1_565
Cs1 O12 Cs5 93.9(4) 1_545 1_565
As4 O13 As2 117.9(8) . .
As4 O13 Cs5 78.7(4) . 1_665
As2 O13 Cs5 134.3(6) . 1_665
As3 O14 U4 137.5(9) . .
As3 O14 Cs2 97.2(6) . .
U4 O14 Cs2 91.4(4) . .
U3 O15 Cs2 110.3(6) . .
U3 O15 Cs2 107.1(6) . 1_655
Cs2 O15 Cs2 142.4(4) . 1_655
As3 O16 Cs1 96.9(6) . 1_545
As3 O16 Cs1 131.9(7) . 1_445
Cs1 O16 Cs1 129.2(4) 1_545 1_445
As10 O17 U5 138.3(9) . .
As10 O17 Cs3 97.7(6) . .
U5 O17 Cs3 91.9(4) . .
As4 O18 Cs5 94.7(7) . 1_665
As5 O19 U2 129.5(7) . .
As6 O20 U5 127.0(8) . 1_455
As6 O20 Cs3 127.8(7) . 1_455
U5 O20 Cs3 102.5(5) 1_455 1_455
As8 O21 Cs4 98.9(6) . 1_464
U4 O22 Cs3 119.9(7) . 1_455
U4 O22 Cs2 107.5(6) . .
Cs3 O22 Cs2 76.5(3) 1_455 .
As3 O23 As1 131.4(9) . 1_445
As3 O23 Cs2 113.6(6) . .
As1 O23 Cs2 84.9(5) 1_445 .
As3 O23 Cs3 103.7(6) . 1_445
As1 O23 Cs3 108.4(6) 1_445 1_445
Cs2 O23 Cs3 114.5(4) . 1_445
As9 O24 U5 130.4(8) . 1_545
As9 O24 Cs3 87.4(6) . 1_445
U5 O24 Cs3 121.1(6) 1_545 1_445
U2 O25 Cs6 113.8(6) . .
U2 O25 Cs4 122.9(7) . .
Cs6 O25 Cs4 96.3(4) . .
As1 O26 Cs2 85.7(6) . 1_665
As10 O27 U3 143.4(8) . 1_565
As10 O27 Cs2 106.8(6) . 1_665
U3 O27 Cs2 103.8(5) 1_565 1_665
U3 O28 Cs6 116.0(7) . 1_554
U3 O28 Cs4 123.3(7) . 1_564
Cs6 O28 Cs4 114.8(5) 1_554 1_564
As2 O29 Cs1 147.9(7) . 1_545
U5 O30 Cs6 133.8(7) . 1_564
U5 O30 Cs4 123.1(6) . 1_564
Cs6 O30 Cs4 94.4(4) 1_564 1_564
U1 O31 Cs4 112.9(6) . .
As8 O32 U5 128.9(7) . 1_455
As8 O32 U3 120.2(7) . 1_455
U5 O32 U3 110.6(5) 1_455 1_455
As8 O32 Cs2 89.6(5) . .
U5 O32 Cs2 94.8(4) 1_455 .
U3 O32 Cs2 91.9(4) 1_455 .
As8 O32 Cs4 78.4(5) . 1_464
U5 O32 Cs4 94.7(4) 1_455 1_464
U3 O32 Cs4 92.0(4) 1_455 1_464
Cs2 O32 Cs4 167.8(4) . 1_464
As9 O33 U3 134.3(8) . .
As9 O33 Cs6 124.1(7) . 1_554
U3 O33 Cs6 101.3(5) . 1_554
As10 O34 Cs6 97.5(6) . 1_564
As5 O35 Cs6 126.8(6) . .
As6 O36 U5 122.6(7) . .
As6 O36 U3 127.4(7) . .
U5 O36 U3 110.0(5) . .
As10 O37 As9 133.4(8) . 1_665
As10 O37 Cs3 113.4(6) . .
As9 O37 Cs3 87.3(5) 1_665 .
As10 O37 Cs2 100.2(6) . 1_665
As9 O37 Cs2 108.0(6) 1_665 1_665
Cs3 O37 Cs2 115.2(4) . 1_665
As11 O38 U2 130.3(7) . 1_455
As9 O39 Cs3 83.8(6) . 1_445
As8 O40 As6 117.6(8) . .
As8 O40 Cs4 82.3(5) . 1_464
As6 O40 Cs4 136.1(6) . 1_464
As7 O41 U1 133.1(8) . .
As7 O41 Cs4 110.0(6) . 1_455
U1 O41 Cs4 114.4(5) . 1_455
U5 O42 Cs2 120.3(7) . 1_655
U5 O42 Cs3 105.5(6) . .
Cs2 O42 Cs3 76.5(3) 1_655 .
As12 O43 Cs5 140.3(7) . 1_565
As12 O44 U1 144.5(8) . 1_465
As12 O44 Cs4 113.4(6) . 1_465
U1 O44 Cs4 96.6(4) 1_465 1_465
As11 O45 Cs5 146.2(6) . 1_565
As7 O46 Cs1 94.0(6) . 1_445
As6 O47 Cs6 143.0(7) . 1_564
As5 O48 As12 127.5(8) . .
As5 O48 Cs6 120.9(6) . 1_455
As12 O48 Cs6 94.3(5) . 1_455
As5 O48 Cs4 113.7(6) . 1_465
As12 O48 Cs4 98.2(5) . 1_465
Cs6 O48 Cs4 95.8(3) 1_455 1_465
As11 O49 U2 122.3(7) . .
As11 O49 U1 127.6(6) . .
U2 O49 U1 110.0(5) . .
As11 O49 Cs1 91.7(5) . 1_545
U2 O49 Cs1 90.2(4) . 1_545
U1 O49 Cs1 90.2(4) . 1_545
As7 O50 U2 127.5(7) . 1_455
As7 O50 U1 120.7(7) . 1_455
U2 O50 U1 111.7(5) 1_455 1_455
As7 O50 Cs1 86.2(5) . 1_445
U2 O50 Cs1 91.2(4) 1_455 1_445
U1 O50 Cs1 90.8(3) 1_455 1_445
As7 O50 Cs4 92.4(5) . 1_455
U2 O50 Cs4 90.6(4) 1_455 1_455
U1 O50 Cs4 88.8(4) 1_455 1_455
Cs1 O50 Cs4 178.1(4) 1_445 1_455
As12 O51 U2 138.2(8) . 1_455
As12 O51 Cs6 113.1(6) . 1_455
U2 O51 Cs6 97.7(5) 1_455 1_455
As5 O52 U1 143.0(8) . 1_565
As5 O52 Cs5 118.1(7) . 1_565
U1 O52 Cs5 98.7(5) 1_565 1_565
U1 O53 Cs5 118.6(6) . .
U1 O53 Cs1 121.3(6) . 1_545
Cs5 O53 Cs1 118.3(4) . 1_545
As11 O54 As7 115.5(7) . .
As11 O54 Cs1 133.3(6) . 1_445
As7 O54 Cs1 80.1(4) . 1_445
Cs6 OW1 Cs4 96.4(4) 1_455 1_455

loop_
_geom_bond_atom_site_label_1
_geom_bond_atom_site_label_2
_geom_bond_distance
_geom_bond_site_symmetry_2
U1 O31 1.764(14) .
U1 O53 1.774(14) .
U1 O52 2.297(15) 1_545
U1 O41 2.314(12) .
U1 O44 2.356(13) 1_645
U1 O50 2.494(13) 1_655
U1 O49 2.508(13) .
U1 U2 4.0768(11) .
U1 Cs5 4.2861(19) .
U1 Cs4 4.3846(19) .
U1 Cs1 4.4249(19) 1_545
U1 Cs4 4.694(2) 1_455
U2 O9 1.769(14) .
U2 O25 1.768(15) .
U2 O38 2.296(12) 1_655
U2 O51 2.328(13) 1_655
U2 O19 2.365(13) .
U2 O50 2.432(13) 1_655
U2 O49 2.469(12) .
U2 Cs6 4.2117(19) .
U2 Cs1 4.4023(19) 1_545
U2 Cs4 4.4143(19) .
U2 Cs5 4.4426(19) 1_565
U3 O28 1.755(16) .
U3 O15 1.782(15) .
U3 O4 2.303(13) .
U3 O33 2.309(14) .
U3 O27 2.346(14) 1_545
U3 O36 2.488(14) .
U3 O32 2.495(13) 1_655
U3 U5 4.0624(10) .
U3 Cs6 4.2166(19) 1_554
U3 Cs2 4.460(2) .
U3 Cs2 4.521(2) 1_655
U3 Cs4 4.562(2) 1_564
U4 O22 1.781(15) .
U4 O12 1.779(15) .
U4 O14 2.321(15) .
U4 O1 2.320(14) 1_455
U4 O2 2.346(14) 1_545
U4 O5 2.471(14) 1_455
U4 O11 2.515(13) .
U4 U6 4.0835(11) .
U4 Cs5 4.4617(19) 1_565
U4 Cs1 4.4905(18) 1_545
U4 Cs2 4.502(2) .
U4 Cs3 4.647(2) 1_455
U5 O42 1.741(16) .
U5 O30 1.788(14) .
U5 O17 2.326(16) .
U5 O24 2.337(14) 1_565
U5 O20 2.352(13) 1_655
U5 O32 2.446(14) 1_655
U5 O36 2.470(14) .
U5 Cs3 4.459(2) .
U5 Cs6 4.4799(19) 1_564
U5 Cs2 4.594(2) 1_655
U5 Cs4 4.630(2) 1_564
U6 O6 1.741(16) .
U6 O10 1.770(15) .
U6 O7 2.300(14) .
U6 O3 2.315(15) .
U6 O8 2.344(13) 1_565
U6 O5 2.476(13) 1_455
U6 O11 2.485(14) .
U6 Cs1 4.2436(19) .
U6 Cs5 4.377(2) 1_565
U6 Cs3 4.461(2) .
U6 Cs3 4.534(2) 1_455
Cs1 O12 3.090(14) 1_565
Cs1 O7 3.148(15) .
Cs1 O10 3.153(16) .
Cs1 O29 3.189(14) 1_565
Cs1 O53 3.235(13) 1_565
Cs1 O9 3.247(14) 1_565
Cs1 O46 3.418(14) 1_665
Cs1 O50 3.619(13) 1_665
Cs1 O49 3.638(14) 1_565
Cs1 O16 3.717(14) 1_565
Cs1 O54 3.784(12) 1_665
Cs1 O16 3.808(15) 1_665
Cs2 O4 3.101(14) .
Cs2 O2 3.324(14) 1_445
Cs2 O1 3.339(15) 1_455
Cs2 O23 3.342(15) .
Cs2 O27 3.344(15) 1_445
Cs2 O26 3.387(15) 1_445
Cs2 O37 3.445(15) 1_445
Cs2 O42 3.462(15) 1_455
Cs2 O15 3.518(14) .
Cs2 O22 3.635(15) .
Cs2 O15 3.664(14) 1_455
Cs3 O3 3.043(15) .
Cs3 O37 3.276(14) .
Cs3 O20 3.315(15) 1_655
Cs3 O24 3.313(16) 1_665
Cs3 O8 3.399(16) 1_665
Cs3 O39 3.415(16) 1_665
Cs3 O23 3.407(15) 1_665
Cs3 O22 3.496(15) 1_655
Cs3 O6 3.534(15) .
Cs3 O42 3.666(14) .
Cs3 O6 3.683(14) 1_655
Cs4 O21 3.171(14) 1_646
Cs4 O25 3.197(15) .
Cs4 OW1 3.203(15) 1_655
Cs4 O41 3.239(14) 1_655
Cs4 O28 3.357(16) 1_546
Cs4 O31 3.386(14) .
Cs4 O30 3.405(15) 1_546
Cs4 O44 3.437(14) 1_645
Cs4 O40 3.601(13) 1_646
Cs4 O50 3.657(13) 1_655
Cs4 O32 3.733(13) 1_646
Cs4 O48 3.746(14) 1_645
Cs5 O9 3.082(14) 1_545
Cs5 O53 3.143(14) .
Cs5 O45 3.149(13) 1_545
Cs5 O10 3.176(15) 1_545
Cs5 O12 3.270(15) 1_545
Cs5 O52 3.290(15) 1_545
Cs5 O18 3.376(16) 1_445
Cs5 O5 3.642(14) 1_445
Cs5 O43 3.680(14) 1_545
Cs5 O11 3.677(15) 1_545
Cs5 O13 3.799(13) 1_445
Cs6 O30 3.053(14) 1_546
Cs6 O33 3.106(15) 1_556
Cs6 O28 3.141(17) 1_556
Cs6 OW1 3.160(15) 1_655
Cs6 O25 3.175(15) .
Cs6 O35 3.189(13) .
Cs6 O51 3.210(14) 1_655
Cs6 O47 3.349(15) 1_546
Cs6 O34 3.558(14) 1_546
Cs6 O48 3.630(14) 1_655
As1 O7 1.630(14) .
As1 O26 1.624(15) .
As1 O2 1.676(14) .
As1 O23 1.781(14) 1_665
As1 Cs2 3.644(3) 1_665
As2 O29 1.618(14) .
As2 O11 1.662(13) .
As2 O1 1.682(15) .
As2 O13 1.755(14) .
As2 Cs5 4.129(3) 1_565
As3 O8 1.644(14) .
As3 O14 1.658(15) .
As3 O16 1.662(16) .
As3 O23 1.728(14) .
As3 Cs3 4.169(3) 1_445
As3 Cs1 4.251(3) 1_545
As4 O18 1.617(16) .
As4 O3 1.687(14) .
As4 O5 1.690(14) .
As4 O13 1.751(14) .
As4 Cs5 3.860(3) 1_665
As5 O52 1.629(15) .
As5 O19 1.636(14) .
As5 O35 1.646(13) .
As5 O48 1.745(13) .
As5 Cs5 4.304(3) 1_565
As6 O20 1.645(15) .
As6 O47 1.664(14) .
As6 O36 1.691(13) .
As6 O40 1.806(14) .
As7 O41 1.640(13) .
As7 O46 1.652(14) .
As7 O50 1.710(13) .
As7 O54 1.799(13) .
As7 Cs1 3.900(3) 1_445
As7 Cs4 4.100(3) 1_455
As8 O21 1.620(14) .
As8 O4 1.650(13) .
As8 O32 1.691(13) .
As8 O40 1.722(14) .
As8 Cs4 3.777(3) 1_464
As9 O24 1.656(15) .
As9 O39 1.670(16) .
As9 O33 1.674(14) .
As9 O37 1.743(14) 1_445
As9 Cs3 3.637(3) 1_445
As9 Cs6 4.275(3) 1_554
As10 O27 1.632(15) .
As10 O17 1.660(15) .
As10 O34 1.679(15) .
As10 O37 1.741(13) .
As10 Cs2 4.125(3) 1_665
As10 Cs6 4.128(3) 1_564
As11 O38 1.652(14) .
As11 O45 1.663(14) .
As11 O49 1.701(12) .
As11 O54 1.737(13) .
As11 Cs1 4.062(3) 1_545
As12 O44 1.645(14) .
As12 O51 1.658(14) .
As12 O43 1.655(14) .
As12 O48 1.760(13) .
As12 Cs6 4.150(3) 1_455
As12 Cs5 4.354(3) 1_465
O1 U4 2.320(14) 1_655
O1 Cs2 3.339(15) 1_655
O2 U4 2.346(14) 1_565
O2 Cs2 3.324(14) 1_665
O5 U6 2.476(13) 1_655
O5 U4 2.471(14) 1_655
O5 Cs5 3.642(14) 1_665
O6 Cs3 3.683(14) 1_455
O8 U6 2.344(13) 1_545
O8 Cs3 3.399(16) 1_445
O9 Cs5 3.082(14) 1_565
O9 Cs1 3.247(14) 1_545
O10 Cs5 3.176(15) 1_565
O11 Cs5 3.677(15) 1_565
O12 Cs1 3.090(14) 1_545
O12 Cs5 3.270(15) 1_565
O13 Cs5 3.799(13) 1_665
O15 Cs2 3.664(14) 1_655
O16 Cs1 3.717(14) 1_545
O16 Cs1 3.808(15) 1_445
O18 Cs5 3.376(16) 1_665
O20 U5 2.352(13) 1_455
O20 Cs3 3.315(15) 1_455
O21 Cs4 3.171(14) 1_464
O22 Cs3 3.496(15) 1_455
O23 As1 1.781(14) 1_445
O23 Cs3 3.407(15) 1_445
O24 U5 2.337(14) 1_545
O24 Cs3 3.313(16) 1_445
O26 Cs2 3.387(15) 1_665
O27 U3 2.346(14) 1_565
O27 Cs2 3.344(15) 1_665
O28 Cs6 3.141(17) 1_554
O28 Cs4 3.357(16) 1_564
O29 Cs1 3.189(14) 1_545
O30 Cs6 3.053(14) 1_564
O30 Cs4 3.405(15) 1_564
O32 U5 2.446(14) 1_455
O32 U3 2.495(13) 1_455
O32 Cs4 3.733(13) 1_464
O33 Cs6 3.105(15) 1_554
O34 Cs6 3.558(14) 1_564
O37 As9 1.743(13) 1_665
O37 Cs2 3.445(15) 1_665
O38 U2 2.296(12) 1_455
O39 Cs3 3.415(16) 1_445
O40 Cs4 3.600(13) 1_464
O41 Cs4 3.239(14) 1_455
O42 Cs2 3.462(15) 1_655
O43 Cs5 3.680(14) 1_565
O44 U1 2.356(13) 1_465
O44 Cs4 3.437(14) 1_465
O45 Cs5 3.149(13) 1_565
O46 Cs1 3.418(14) 1_445
O47 Cs6 3.349(14) 1_564
O48 Cs6 3.630(14) 1_455
O48 Cs4 3.746(14) 1_465
O49 Cs1 3.638(14) 1_545
O50 U2 2.432(13) 1_455
O50 U1 2.494(13) 1_455
O50 Cs1 3.619(13) 1_445
O50 Cs4 3.657(13) 1_455
O51 U2 2.328(13) 1_455
O51 Cs6 3.210(14) 1_455
O52 U1 2.297(15) 1_565
O52 Cs5 3.289(15) 1_565
O53 Cs1 3.235(13) 1_545
O54 Cs1 3.784(12) 1_445
OW1 Cs6 3.160(15) 1_455
OW1 Cs4 3.203(15) 1_455
